data_1100585
loop_
_publ_author_name
'Bach, Thorsten'
'Schr\"oder, J\"urgen'
'Harms, Klaus'

_publ_section_title
;
 Diastereoselective photocycloaddition of an axial chiral enamide
;
_journal_coden_ASTM TELEAY
_journal_issue 51
_journal_name_full 'Tetrahedron Letters'
_journal_page_first 9003
_journal_page_last 9004
_journal_paper_doi 10.1016/s0040-4039(99)01933-4
_journal_volume 40
_journal_year 1999
_chemical_formula_sum 'C21 H25 N O2'
_space_group_IT_number 14
_symmetry_cell_setting monoclinic
_symmetry_space_group_name_Hall '-P 2yn'
_symmetry_space_group_name_H-M 'P 1 21/n 1'
_cell_angle_alpha 90
_cell_angle_beta 101.617(4)
_cell_angle_gamma 90
_cell_formula_units_Z 4
_cell_length_a 10.5303(4)
_cell_length_b 11.7446(8)
_cell_length_c 14.8819(6)
_cod_original_sg_symbol_H-M 'P 21/n'
_cod_original_formula_sum 'C21 H25 N1 O2'
_cod_database_code 1100585

loop_
_symmetry_equiv_pos_site_id
_symmetry_equiv_pos_as_xyz
1 x,y,z
2 1/2+x,1/2-y,1/2+z
3 -x,-y,-z
4 -1/2-x,-1/2+y,-1/2-z

loop_
_atom_site_label
_atom_site_type_symbol
_atom_site_fract_x
_atom_site_fract_y
_atom_site_fract_z
O1 O 0.75775(9) 0.48466(9) 0.19860(7)
O2 O 0.54781(10) 0.65524(9) 0.38962(6)
C1 C 0.46034(13) 0.64095(11) 0.32247(9)
C2 C 0.70197(12) 0.49432(12) 0.27987(9)
H1 H 0.76910 0.51420 0.33440
C3 C 0.62600(12) 0.60194(11) 0.23829(9)
H2 H 0.67320 0.67140 0.26380
C4 C 0.66814(13) 0.56745(14) 0.15011(10)
H3 H 0.59830 0.53360 0.10440
H4 H 0.71060 0.62900 0.12280
C5 C 0.62873(12) 0.38986(11) 0.29719(9)
C6 C 0.59824(13) 0.30583(12) 0.23106(10)
H5 H 0.62300 0.31450 0.17420
C7 C 0.53140(14) 0.20896(13) 0.24806(11)
H6 H 0.51110 0.15240 0.20270
C8 C 0.49452(14) 0.19526(13) 0.33149(11)
H7 H 0.44930 0.12950 0.34290
C9 C 0.52430(14) 0.27837(14) 0.39782(10)
H8 H 0.49910 0.26940 0.45450
C10 C 0.59133(13) 0.37527(13) 0.38111(9)
H9 H 0.61170 0.43150 0.42670
N1 N 0.48858(9) 0.61396(9) 0.23973(7)
C11 C 0.32033(14) 0.65304(15) 0.32823(10)
H10 H 0.31420 0.67620 0.38980
H11 H 0.27660 0.58060 0.31400
H12 H 0.27970 0.71010 0.28470
C12 C 0.38917(11) 0.59903(10) 0.15828(8)
C13 C 0.33112(12) 0.49192(11) 0.14729(9)
H13 H 0.35900 0.43520 0.19140
C14 C 0.23333(13) 0.46750(12) 0.07287(10)
H14 H 0.19380 0.39540 0.06670
C15 C 0.19501(13) 0.55057(12) 0.00815(9)
H15 H 0.12960 0.53500 -0.04340
C16 C 0.25209(12) 0.65670(12) 0.01852(9)
H16 H 0.22420 0.71190 -0.02690
C17 C 0.35018(11) 0.68608(10) 0.09398(8)
C18 C 0.40463(13) 0.80889(11) 0.09698(9)
C19? C 0.4935(6) 0.8478(6) 0.1811(6)
H17? H 0.57410 0.80560 0.18880
H18? H 0.45380 0.83490 0.23360
H19? H 0.51080 0.92840 0.17600
C20? C 0.2883(6) 0.8907(5) 0.0794(5)
H20? H 0.23240 0.87250 0.02110
H21? H 0.31910 0.96840 0.07810
H22? H 0.24000 0.88280 0.12810
C21? C 0.4745(10) 0.8195(4) 0.0150(6)
H23? H 0.41270 0.80660 -0.04190
H24? H 0.54320 0.76330 0.02120
H25? H 0.51110 0.89520 0.01440
C22 C 0.4312(12) 0.8605(5) 0.1956(4)
H26 H 0.35300 0.85610 0.22050
H27 H 0.45720 0.93950 0.19310
H28 H 0.50000 0.81790 0.23460
C23 C 0.3123(6) 0.8924(6) 0.0393(6)
H29 H 0.30780 0.87650 -0.02520
H30 H 0.34360 0.96940 0.05290
H31 H 0.22680 0.88460 0.05350
C24 C 0.5330(5) 0.8096(5) 0.0646(7)
H32 H 0.52110 0.77510 0.00420
H33 H 0.59710 0.76680 0.10730
H34 H 0.56250 0.88750 0.06150

loop_
_atom_type_symbol
_atom_type_radius_bond
C 0.68
H 0.23
N 0.68
O 0.68
